data_4330277
loop_
_publ_author_name
'Diana Endara'
'Marie Colmont'
'Marielle Huv\'e'
'Frederic Capet'
'Julien Lejay'
'P. Aschehoug'
'Olivier Mentre'

_publ_contact_author_email olivier.mentre@ensc-lille.fr
_publ_contact_author_fax 0033320436814
_publ_contact_author_name 'Dr Olivier Mentre'
_publ_contact_author_phone 0033320337721
_publ_section_title
;
 Inorganic Polar Blocks into Controlled Acentric Assemblies
;
_journal_name_full 'Inorganic Chemistry'
_journal_page_first 9557
_journal_page_last 9562
_journal_paper_doi 10.1021/ic3014305
_journal_volume 51
_journal_year 2012
_chemical_formula_sum 'Bi23.346 Cu4.654 Li4 O72 P12'
_chemical_formula_weight 6726
_space_group_IT_number 33
_symmetry_cell_setting orthorhombic
_symmetry_Int_Tables_number 33
_symmetry_space_group_name_Hall 'P 2c -2ab'
_symmetry_space_group_name_H-M 'P b n 21'
_cell_angle_alpha 90
_cell_angle_beta 90
_cell_angle_gamma 90
_cell_formula_units_Z 1
_cell_length_a 11.4096(4)
_cell_length_b 5.4333(2)
_cell_length_c 25.1315(9)
_cell_measurement_reflns_used 9941
_cell_measurement_temperature 296(2)
_cell_measurement_theta_max 36.36
_cell_measurement_theta_min 3.24
_cell_volume 1557.95(10)
_diffrn_ambient_temperature 296(2)
_diffrn_measured_fraction_theta_full 0.98
_diffrn_measured_fraction_theta_max 0.94
_diffrn_measurement_device_type 'CCD area detector'
_diffrn_measurement_method 'phi and omega scans'
_diffrn_radiation_monochromator graphite
_diffrn_radiation_source 'sealed tube'
_diffrn_radiation_type 'Mo K\a'
_diffrn_radiation_wavelength 0.71069
_diffrn_reflns_av_R_equivalents 0.0733
_diffrn_reflns_av_sigmaI/netI 0.0513
_diffrn_reflns_limit_h_max 20
_diffrn_reflns_limit_h_min -20
_diffrn_reflns_limit_k_max 8
_diffrn_reflns_limit_k_min -9
_diffrn_reflns_limit_l_max 45
_diffrn_reflns_limit_l_min -45
_diffrn_reflns_number 71518
_diffrn_reflns_theta_full 37.91
_diffrn_reflns_theta_max 39.88
_diffrn_reflns_theta_min 1.96
_exptl_absorpt_coefficient_mu 67.649
_exptl_absorpt_correction_T_max 0.215
_exptl_absorpt_correction_T_min 0.050
_exptl_absorpt_correction_type multi-scan
_exptl_absorpt_process_details 'Sadabs 2004/1 Bruker AXS'
_exptl_crystal_colour green
_exptl_crystal_density_diffrn 7.1666
_exptl_crystal_description parallelepiped
_exptl_crystal_F_000 2841
_exptl_crystal_size_max 0.192
_exptl_crystal_size_mid 0.02
_exptl_crystal_size_min 0.048
_refine_diff_density_max 7.42
_refine_diff_density_min -8.73
_refine_ls_abs_structure_details '  4153 of Friedel pairs used in the refinement'
_refine_ls_abs_structure_Flack 0.483(17)
_refine_ls_extinction_method none
_refine_ls_goodness_of_fit_gt 1.86
_refine_ls_goodness_of_fit_ref 2.56
_refine_ls_number_constraints 19
_refine_ls_number_parameters 124
_refine_ls_number_reflns 8748
_refine_ls_number_restraints 0
_refine_ls_R_factor_all 0.0784
_refine_ls_R_factor_gt 0.0459
_refine_ls_shift/su_max 0.0220
_refine_ls_shift/su_mean 0.0039
_refine_ls_structure_factor_coef F
_refine_ls_weighting_details w=1/(\s^2^(F)+0.0001F^2^)
_refine_ls_weighting_scheme sigma
_refine_ls_wR_factor_gt 0.0488
_refine_ls_wR_factor_ref 0.0813
_reflns_number_gt 5988
_reflns_number_total 8748
_reflns_threshold_expression I>3\s(I)
_cod_data_source_file ic3014305_si_001_1.cif
_cod_data_source_block I
_cod_database_code 4330277
_cod_database_fobs_code 4330277

loop_
_symmetry_equiv_pos_site_id
_symmetry_equiv_pos_as_xyz
1 x,y,z
2 -x,-y,z+1/2
3 x+1/2,-y+1/2,z+1/2
4 -x+1/2,y+1/2,z

loop_
_atom_site_label
_atom_site_type_symbol
_atom_site_fract_x
_atom_site_fract_y
_atom_site_fract_z
_atom_site_adp_type
_atom_site_U_iso_or_equiv
_atom_site_symmetry_multiplicity
_atom_site_occupancy
_atom_site_calc_flag
Bi1 Bi 0.13371(4) 0.03813(11) 0 Uani 0.01134(13) 4 1 d
Bi2 Bi 0.36422(5) -0.00213(15) 0.10364(6) Uani 0.01228(17) 4 1 d
Bi3 Bi 0.14122(6) 0.4932(2) -0.10666(6) Uani 0.01507(19) 4 1 d
Bi4 Bi -0.12454(4) 0.47781(11) 0.00045(5) Uani 0.01304(14) 4 1 d
Bi5 Bi 0.35046(13) 0.5025(3) -0.20566(9) Uani 0.0191(4) 4 0.2718 d
Cu5 Cu 0.35046(13) 0.5025(3) -0.20566(9) Uani 0.0191(4) 4 0.7282 d
Bi6 Bi 0.13862(6) 0.01431(19) 0.21024(5) Uani 0.0161(2) 4 1 d
O1 O 0.2471(13) 0.243(3) 0.0517(5) Uiso 0.0060(18) 4 1 d
O2 O 0.2486(13) 0.241(3) -0.0576(5) Uiso 0.008(2) 4 1 d
O3 O 0.2483(14) 0.257(3) -0.1633(5) Uiso 0.009(2) 4 1 d
O4 O 0.2530(14) 0.262(3) 0.1578(6) Uiso 0.013(2) 4 1 d
O5 O 0.2529(15) 0.765(3) 0.2645(7) Uiso 0.031(3) 4 1 d
Oc1 O 0.0520(10) 0.433(2) -0.0026(8) Uiso 0.026(3) 4 1 d
Cu Cu 0.16414(10) 0.5111(3) 0.32385(7) Uani 0.0299(4) 4 0.4353 d
Bi Bi 0.16414(10) 0.5111(3) 0.32385(7) Uani 0.0299(4) 4 0.5647 d
Li Li -0.247(3) 1.232(6) 0.1714(13) Uiso 0.015(6) 4 1 d
Pha P -0.0840(4) 0.9718(10) 0.0940(2) Uiso 0.0175(5) 4 1 d
Oxaa O 0.0419(13) 1.049(3) 0.1056(7) Uiso 0.048(3) 4 1 d
Oxba O -0.1540(12) 0.994(3) 0.1441(6) Uiso 0.036(2) 4 1 d
Oxca O -0.1343(17) 1.137(4) 0.0518(7) Uiso 0.078(4) 4 1 d
Oxda O -0.0886(17) 0.716(3) 0.0742(7) Uiso 0.068(3) 4 1 d
Phb P -0.0810(5) 0.9943(11) -0.09862(19) Uiso 0.0175(5) 4 1 d
Oxab O -0.1555(13) 0.959(3) -0.1484(7) Uiso 0.048(3) 4 1 d
Oxbb O 0.0442(12) 1.024(3) -0.1150(6) Uiso 0.036(2) 4 1 d
Oxcb O -0.1219(17) 1.220(4) -0.0694(7) Uiso 0.078(4) 4 1 d
Oxdb O -0.0927(17) 0.781(3) -0.0624(7) Uiso 0.068(3) 4 1 d
Phc P 0.0543(4) 0.5004(9) -0.25809(19) Uiso 0.0175(5) 4 1 d
Oxac O 0.0361(14) 0.264(3) -0.2265(6) Uiso 0.048(3) 4 1 d
Oxbc O 0.1778(13) 0.507(3) -0.2779(6) Uiso 0.036(2) 4 1 d
Oxcc O 0.0315(17) 0.718(3) -0.2226(8) Uiso 0.078(4) 4 1 d
Oxdc O -0.0280(16) 0.514(3) -0.3035(6) Uiso 0.068(3) 4 1 d

loop_
_atom_site_aniso_label
_atom_site_aniso_type_symbol
_atom_site_aniso_U_11
_atom_site_aniso_U_22
_atom_site_aniso_U_33
_atom_site_aniso_U_12
_atom_site_aniso_U_13
_atom_site_aniso_U_23
Bi1 Bi 0.00843(18) 0.0153(3) 0.0103(2) -0.00399(17) 0.0008(3) 0.0008(4)
Bi2 Bi 0.0081(2) 0.0121(3) 0.0166(3) -0.0028(3) -0.0044(2) 0.0024(5)
Bi3 Bi 0.0112(3) 0.0132(4) 0.0208(3) 0.0004(4) -0.0068(2) -0.0028(4)
Bi4 Bi 0.00638(17) 0.0160(3) 0.0168(2) 0.00156(17) -0.0015(2) -0.0008(5)
Bi5 Bi 0.0120(5) 0.0162(8) 0.0292(8) -0.0019(6) 0.0100(5) -0.0019(8)
Cu5 Cu 0.0120(5) 0.0162(8) 0.0292(8) -0.0019(6) 0.0100(5) -0.0019(8)
Bi6 Bi 0.0154(3) 0.0212(4) 0.0117(3) -0.0014(3) 0.0056(2) -0.0009(4)
Cu Cu 0.0198(4) 0.0616(9) 0.0084(4) 0.0066(5) 0.0045(4) -0.0006(5)
Bi Bi 0.0198(4) 0.0616(9) 0.0084(4) 0.0066(5) 0.0045(4) -0.0006(5)

loop_
_atom_type_symbol
_atom_type_scat_dispersion_real
_atom_type_scat_dispersion_imag
_atom_type_scat_source
_atom_type_scat_Cromer_Mann_a1
_atom_type_scat_Cromer_Mann_b1
_atom_type_scat_Cromer_Mann_a2
_atom_type_scat_Cromer_Mann_b2
_atom_type_scat_Cromer_Mann_a3
_atom_type_scat_Cromer_Mann_b3
_atom_type_scat_Cromer_Mann_a4
_atom_type_scat_Cromer_Mann_b4
_atom_type_scat_Cromer_Mann_c
Bi -4.1077 10.2566 'International Tables Vol C tables 4.2.6.8 and 6.1.1.4' 33.3689 0.704 12.951 2.9238 16.5877 8.7937 6.4692 48.0093 13.5782
Cu 0.3201 1.2651 'International Tables Vol C tables 4.2.6.8 and 6.1.1.4' 13.338 3.5828 7.1676 0.247 5.6158 11.3966 1.6735 64.812599 1.191
Li -0.0003 0.0001 'International Tables Vol C tables 4.2.6.8 and 6.1.1.4' 1.1282 3.9546 0.7508 1.0524 0.6175 85.390503 0.4653 168.261002 0.0377
O 0.0106 0.0060 'International Tables Vol C tables 4.2.6.8 and 6.1.1.4' 3.0485 13.2771 2.2868 5.7011 1.5463 0.3239 0.867 32.908901 0.2508
P 0.1023 0.0942 'International Tables Vol C tables 4.2.6.8 and 6.1.1.4' 6.4345 1.9067 4.1791 27.157 1.78 0.526 1.4908 68.164497 1.1149

loop_
_geom_bond_atom_site_label_1
_geom_bond_atom_site_label_2
_geom_bond_site_symmetry_2
_geom_bond_distance
Bi1 O1 . 2.143(14)
Bi1 O1 4_545 2.473(15)
Bi1 O2 . 2.241(14)
Bi1 O2 4_545 2.551(15)
Bi1 Oc1 . 2.340(12)
Bi1 Oxaa 1_545 2.853(16)
Bi2 O1 . 2.294(15)
Bi2 O1 4_545 2.290(15)
Bi2 O4 . 2.352(16)
Bi2 O4 4_545 2.298(16)
Bi2 Oc1 4_545 2.857(18)
Bi2 Oxaa 4_535 2.662(16)
Bi2 Oxda 4_545 2.915(18)
Bi2 Oxdc 3_555 2.638(16)
Bi3 O2 . 2.215(15)
Bi3 O2 4_555 2.216(15)
Bi3 O3 . 2.274(14)
Bi3 O3 4_555 2.381(14)
Bi3 Oc1 . 2.826(18)
Bi3 Oxbb 1_545 2.786(16)
Bi4 Oc1 . 2.030(12)
Bi4 Oxca 1_545 2.26(2)
Bi4 Oxda . 2.296(18)
Bi4 Oxcb 1_545 2.25(2)
Bi4 Oxdb . 2.310(17)
Bi5 O3 . 2.067(15)
Bi5 O3 4_555 2.076(15)
Bi5 Oxbb 4_545 2.580(15)
Bi5 Oxac 4_555 1.992(16)
Bi5 Oxbc . 2.679(15)
Bi5 Oxcc 4_545 2.095(19)
Cu5 O3 . 2.067(15)
Cu5 O3 4_555 2.076(15)
Cu5 Oxbb 4_545 2.580(15)
Cu5 Oxac 4_555 1.992(16)
Cu5 Oxbc . 2.679(15)
Cu5 Oxcc 4_545 2.095(19)
Bi6 O4 . 2.292(16)
Bi6 O4 4_545 2.267(16)
Bi6 O5 1_545 2.322(17)
Bi6 O5 4_545 2.289(17)
Bi6 Oxaa 1_545 2.859(16)
Bi6 Oxac 2_555 2.965(16)
Bi6 Oxcc 2_565 2.96(2)
Bi6 Oxdc 2_565 2.879(18)
O1 O1 4_545 2.72(2)
O1 O1 4_555 2.72(2)
O1 O2 . 2.745(17)
O1 O4 . 2.671(19)
O1 Oc1 . 2.81(2)
O1 Oxaa 1_545 2.90(2)
O2 O2 4_545 2.72(2)
O2 O2 4_555 2.72(2)
O2 O3 . 2.660(16)
O2 Oc1 . 2.83(2)
O2 Oxbb 1_545 2.98(2)
O3 O3 4_545 2.72(2)
O3 O3 4_555 2.72(2)
O3 Oxbb 1_545 2.91(2)
O3 Oxac . 2.89(2)
O3 Oxcc 4_545 2.93(2)
O4 O4 4_545 2.72(2)
O4 O4 4_555 2.72(2)
O4 O5 4_545 2.68(2)
O4 Oxaa 1_545 2.98(2)
O5 O5 4_545 2.72(2)
O5 O5 4_555 2.72(2)
O5 Cu . 2.270(17)
O5 Cu 4_555 2.217(17)
O5 Bi . 2.270(17)
O5 Bi 4_555 2.217(17)
O5 Oxab 2_575 2.88(2)
O5 Oxab 3_565 2.72(2)
Oc1 Oxca 1_545 3.00(2)
Oc1 Oxda . 2.94(2)
Oc1 Oxcb 1_545 2.85(2)
Oc1 Oxdb . 2.92(2)
Cu Oxab 2_565 2.652(17)
Cu Oxab 2_575 2.962(17)
Cu Oxab 3_565 2.178(15)
Cu Oxac 2_565 2.883(16)
Cu Oxcc 2_565 2.810(19)
Bi Oxab 2_565 2.652(17)
Bi Oxab 2_575 2.962(17)
Bi Oxab 3_565 2.178(15)
Bi Oxac 2_565 2.883(16)
Bi Oxcc 2_565 2.810(19)
Li Li 4_445 2.72(4)
Li Li 4_455 2.72(4)
Li Oxba . 1.81(4)
Li Oxba 4_455 1.94(4)
Li Oxbc 2_575 2.07(4)
Li Oxbc 3_465 2.01(4)
Pha Oxaa . 1.525(15)
Pha Oxba . 1.495(15)
Pha Oxca . 1.50(2)
Pha Oxda . 1.480(16)
Oxaa Oxba . 2.45(2)
Oxaa Oxca . 2.47(2)
Oxaa Oxda . 2.48(2)
Oxba Oxca . 2.46(2)
Oxba Oxda . 2.44(2)
Oxba Oxbc 3_465 2.74(2)
Oxca Oxda . 2.41(3)
Phb Oxab . 1.525(17)
Phb Oxbb . 1.495(15)
Phb Oxcb . 1.50(2)
Phb Oxdb . 1.480(18)
Oxab Oxbb . 2.45(2)
Oxab Oxcb . 2.47(3)
Oxab Oxdb . 2.48(2)
Oxbb Oxcb . 2.46(2)
Oxbb Oxdb . 2.44(2)
Oxcb Oxdb . 2.41(3)
Phc Oxac . 1.525(17)
Phc Oxbc . 1.495(15)
Phc Oxcc . 1.50(2)
Phc Oxdc . 1.480(17)
Oxac Oxbc . 2.45(2)
Oxac Oxcc 1_545 2.97(2)
Oxac Oxcc . 2.47(2)
Oxac Oxdc . 2.48(2)
Oxbc Oxcc . 2.46(2)
Oxbc Oxdc . 2.44(2)
Oxcc Oxdc . 2.41(3)

loop_
_jana_cell_twin_matrix_id
_jana_cell_twin_volume_fraction
_jana_cell_twin_matrix_1_1
_jana_cell_twin_matrix_1_2
_jana_cell_twin_matrix_1_3
_jana_cell_twin_matrix_2_1
_jana_cell_twin_matrix_2_2
_jana_cell_twin_matrix_2_3
_jana_cell_twin_matrix_3_1
_jana_cell_twin_matrix_3_2
_jana_cell_twin_matrix_3_3
1 0.517(17) 1 0 0 0 1 0 0 0 1
2 0.483(17) -1 0 0 0 -1 0 0 0 -1
